data_1559513
loop_
_publ_author_name
'Rissanen, Kari'
'Laihia, Katri'
'Korvola, Jorma'
'Kolehmainen, Erkki'

_publ_section_title
;
 X-Ray Diffraction Study on (+)-1,3,3-Trimethylbicyclo[2.2.1]heptan-2-one
 {(+)-Fenchone} (Z)-Oxime, Two Monochloro Derivatives and a
 Dehydrohalogenation Product
;
_journal_name_full 'Acta Chemica Scandinavica'
_journal_page_first 751
_journal_page_last 757
_journal_paper_doi 10.3891/acta.chem.scand.45-0751
_journal_volume 45
_journal_year 1991
_chemical_formula_sum 'C10 H15 N O'
_chemical_formula_weight 165.24
_chemical_name_common
;
6,6-dimethy1-3-oxa-4-azatricyclo[5.2.1.0(1.5)]dec-4-ene
;
_space_group_IT_number 4
_space_group_name_Hall 'P 2yb'
_space_group_name_H-M_alt 'P 1 21 1'
_symmetry_cell_setting monoclinic
_symmetry_Int_Tables_number 4
_symmetry_space_group_name_Hall 'P 2yb'
_symmetry_space_group_name_H-M 'P 1 21 1'
_cell_angle_alpha 90.
_cell_angle_beta 111.73(11)
_cell_angle_gamma 90.
_cell_formula_units_Z 2
_cell_length_a 6.152(4)
_cell_length_b 10.278(8)
_cell_length_c 7.764(7)
_cell_volume 456.0(7)
_diffrn_ambient_temperature 296
_diffrn_radiation_probe x-ray
_diffrn_radiation_type MoK\a
_diffrn_radiation_wavelength 0.71069
_exptl_absorpt_coefficient_mu 0.07
_exptl_crystal_density_diffrn 1.203
_exptl_crystal_F_000 180
_refine_ls_goodness_of_fit_ref 0.31
_refine_ls_number_parameters 108
_refine_ls_number_reflns 1163
_refine_ls_R_factor_gt 0.041
_refine_ls_wR_factor_gt 0.034
_cod_data_source_file Acta-Chem-Scand-1991-45-751-4.cif
_cod_data_source_block 4
_cod_original_cell_volume 456(1)
_cod_original_sg_symbol_H-M 'P 21'
_cod_database_code 1559513

loop_
_space_group_symop_id
_space_group_symop_operation_xyz
1 x,y,z
2 -x,1/2+y,-z

loop_
_atom_site_label
_atom_site_type_symbol
_atom_site_thermal_displace_type
_atom_site_fract_x
_atom_site_fract_y
_atom_site_fract_z
_atom_site_occupancy
_atom_site_U_iso_or_equiv
_atom_site_calc_flag
_atom_site_refinement_flags
_atom_site_disorder_assembly
_atom_site_disorder_group
O1 O Uiso 0.3428(4) 0.60400 -0.1040(2) 1.000 0.0681(8) . . . .
N1 N Uiso 0.3791(4) 0.5535(3) 0.0778(3) 1.000 0.0584(9) . . . .
C1 C Uiso 0.1711(4) 0.7492(4) 0.0435(3) 1.000 0.0421(9) . . . .
C2 C Uiso 0.2822(4) 0.6323(3) 0.1526(3) 1.000 0.0422(9) . . . .
C3 C Uiso 0.2787(4) 0.6398(3) 0.3452(3) 1.000 0.0450(9) . . . .
C4 C Uiso 0.1607(5) 0.7765(4) 0.3270(4) 1.000 0.0493(10) . . . .
C5 C Uiso -0.0994(5) 0.7693(4) 0.2017(4) 1.000 0.0628(11) . . . .
C6 C Uiso -0.0939(4) 0.7417(4) 0.0071(4) 1.000 0.0583(10) . . . .
C7 C Uiso 0.2559(5) 0.8502(4) 0.1973(3) 1.000 0.0537(10) . . . .
C8 C Uiso 0.5276(5) 0.6426(5) 0.4941(4) 1.000 0.0697(11) . . . .
C9 C Uiso 0.1455(5) 0.5276(4) 0.3899(4) 1.000 0.0685(11) . . . .
C10 C Uiso 0.2508(5) 0.7358(4) -0.1178(4) 1.000 0.0612(11) . . . .

loop_
_atom_type_symbol
_atom_type_description
_atom_type_scat_dispersion_real
_atom_type_scat_dispersion_imag
_atom_type_scat_source
C C 0.0033 0.0016 ' International Tables Vol C Tables 4.2.6.8 and 6.1.1.4'
N N 0.0061 0.0033 ' International Tables Vol C Tables 4.2.6.8 and 6.1.1.4'
O O 0.0106 0.0060 ' International Tables Vol C Tables 4.2.6.8 and 6.1.1.4'

loop_
_geom_angle_atom_site_label_1
_geom_angle_atom_site_label_2
_geom_angle_atom_site_label_3
_geom_angle
_geom_angle_site_symmetry_1
_geom_angle_site_symmetry_2
_geom_angle_site_symmetry_3
_geom_angle_publ_flag
N1 O1 C10 108.8(2) . . . yes
O1 N1 C2 106.9(3) . . . yes
C2 C1 C6 107.2(3) . . . no
C2 C1 C7 98.8(2) . . . no
C2 C1 C10 100.2(3) . . . no
C6 C1 C7 102.1(3) . . . no
C6 C1 C10 119.1(2) . . . no
C7 C1 C10 126.2(3) . . . no
N1 C2 C1 116.9(2) . . . yes
N1 C2 C3 132.1(3) . . . yes
C1 C2 C3 110.7(3) . . . no
C2 C3 C4 97.7(2) . . . no
C2 C3 C8 111.8(2) . . . no
C2 C3 C9 113.2(3) . . . no
C4 C3 C8 110.5(3) . . . no
C4 C3 C9 115.4(3) . . . no
C8 C3 C9 108.2(3) . . . no
C3 C4 C5 110.7(3) . . . no
C3 C4 C7 103.0(3) . . . no
C5 C4 C7 99.7(3) . . . no
C4 C5 C6 103.5(3) . . . no
C1 C6 C5 102.4(2) . . . no
C1 C7 C4 94.3(3) . . . no
O1 C10 C1 105.1(3) . . . yes

loop_
_geom_bond_atom_site_label_1
_geom_bond_atom_site_label_2
_geom_bond_distance
_geom_bond_site_symmetry_1
_geom_bond_site_symmetry_2
_geom_bond_publ_flag
O1 N1 1.442(3) . . yes
O1 C10 1.457(4) . . yes
N1 C2 1.267(4) . . yes
C1 C2 1.483(5) . . no
C1 C6 1.550(4) . . no
C1 C7 1.521(5) . . no
C1 C10 1.511(4) . . no
C2 C3 1.505(3) . . no
C3 C4 1.564(5) . . no
C3 C8 1.540(4) . . no
C3 C9 1.527(5) . . no
C4 C5 1.536(5) . . no
C4 C7 1.539(5) . . no
C5 C6 1.550(4) . . no

loop_
_geom_torsion_atom_site_label_1
_geom_torsion_atom_site_label_2
_geom_torsion_atom_site_label_3
_geom_torsion_atom_site_label_4
_geom_torsion
_geom_torsion_site_symmetry_1
_geom_torsion_site_symmetry_2
_geom_torsion_site_symmetry_3
_geom_torsion_site_symmetry_4
_geom_torsion_publ_flag
C10 O1 N1 C2 10.8(3) . . . . no
N1 O1 C10 C1 -15.1(3) . . . . no
O1 N1 C2 C1 -1.6(4) . . . . no
O1 N1 C2 C3 -173.6(3) . . . . no
C6 C1 C2 N1 117.5(3) . . . . no
C6 C1 C2 C3 -68.9(3) . . . . no
C7 C1 C2 N1 -136.9(3) . . . . no
C7 C1 C2 C3 36.7(3) . . . . no
C10 C1 C2 N1 -7.5(4) . . . . no
C10 C1 C2 C3 166.1(3) . . . . no
C2 C1 C6 C5 71.3(3) . . . . no
C7 C1 C6 C5 -32.0(4) . . . . no
C10 C1 C6 C5 -176.2(4) . . . . no
C2 C1 C7 C4 -54.1(3) . . . . no
C6 C1 C7 C4 55.7(3) . . . . no
C10 C1 C7 C4 -163.7(3) . . . . no
C2 C1 C10 O1 13.0(3) . . . . no
C6 C1 C10 O1 -103.3(4) . . . . no
C7 C1 C10 O1 121.9(4) . . . . no
N1 C2 C3 C4 170.4(3) . . . . no
N1 C2 C3 C8 54.7(5) . . . . no
N1 C2 C3 C9 -67.7(4) . . . . no
C1 C2 C3 C4 -1.9(3) . . . . no
C1 C2 C3 C8 -117.6(3) . . . . no
C1 C2 C3 C9 120.0(3) . . . . no
C2 C3 C4 C5 72.2(3) . . . . no
C2 C3 C4 C7 -33.7(3) . . . . no
C8 C3 C4 C5 -171.1(3) . . . . no
C8 C3 C4 C7 83.1(3) . . . . no
C9 C3 C4 C5 -48.0(3) . . . . no
C9 C3 C4 C7 -153.9(2) . . . . no
C3 C4 C5 C6 -68.4(3) . . . . no
C7 C4 C5 C6 39.7(4) . . . . no
C3 C4 C7 C1 55.8(3) . . . . no
C5 C4 C7 C1 -58.3(3) . . . . no
C4 C5 C6 C1 -5.0(4) . . . . no
